data_4064636
loop_
_publ_author_name
'Rose-Munch, Fran\,coise'
'Cetiner, Derya'
'Chavarot-Kerlidou, Murielle'
'Rose, Eric'
'Agbossou-Niedercorn, Francine'
'Chamoreau, Lise-Marie'
'Gontard, Geoffrey'

_publ_section_title
;
 Synthesis and Application in Catalysis of Planar Chiral
 (\h5-Cyclohexadienyl)tricarbonylmanganese-Based Ligands
;
_journal_issue 13
_journal_name_full Organometallics
_journal_page_first 3530
_journal_paper_doi 10.1021/om200231p
_journal_volume 30
_journal_year 2011
_chemical_formula_moiety 'C34 H34 Mn N O4 P1 Pd, F6 P'
_chemical_formula_sum 'C34 H34 F6 Mn N O4 P2 Pd'
_chemical_formula_weight 857.90
_chemical_name_systematic
;
 ?
;
_space_group_IT_number 14
_symmetry_cell_setting monoclinic
_symmetry_Int_Tables_number 14
_symmetry_space_group_name_Hall '-P 2yn'
_symmetry_space_group_name_H-M 'P 1 21/n 1'
_atom_sites_solution_hydrogens geom
_atom_sites_solution_primary direct
_atom_sites_solution_secondary difmap
_audit_creation_method SHELXL-97
_cell_angle_alpha 90.00
_cell_angle_beta 94.855(8)
_cell_angle_gamma 90.00
_cell_formula_units_Z 4
_cell_length_a 15.396(2)
_cell_length_b 14.4156(19)
_cell_length_c 16.0640(11)
_cell_measurement_reflns_used 205
_cell_measurement_temperature 200(2)
_cell_measurement_theta_max 21
_cell_measurement_theta_min 3.3
_cell_volume 3552.5(7)
_computing_cell_refinement 'Dirax/lsq (Duisenberg & Schreurs, 1989-2000)'
_computing_data_collection 'Collect (Nonius BV, 1997-2000)'
_computing_data_reduction 'EvalCCD (Duisenberg & Schreurs 1990-2000)'
_computing_molecular_graphics 'DIAMOND. Crystal Impact GbR, Bonn, Germany'
_computing_publication_material 'WinGX publication routines (Farrugia, 1999)'
_computing_structure_refinement 'SHELXL-97 (Sheldrick, 2008)'
_computing_structure_solution 'SIR97 (Giacovazzo et al, 1997)'
_diffrn_ambient_temperature 200(2)
_diffrn_detector_area_resol_mean 9
_diffrn_measured_fraction_theta_full 0.991
_diffrn_measured_fraction_theta_max 0.991
_diffrn_measurement_device_type KappaCCD
_diffrn_measurement_method 'CCD rotation images, thick slices'
_diffrn_radiation_monochromator graphite
_diffrn_radiation_source 'fine-focus sealed tube'
_diffrn_radiation_type MoK\a
_diffrn_radiation_wavelength 0.71073
_diffrn_reflns_av_R_equivalents 0.0740
_diffrn_reflns_av_sigmaI/netI 0.0810
_diffrn_reflns_limit_h_max 22
_diffrn_reflns_limit_h_min -19
_diffrn_reflns_limit_k_max 21
_diffrn_reflns_limit_k_min -21
_diffrn_reflns_limit_l_max 23
_diffrn_reflns_limit_l_min -23
_diffrn_reflns_number 55362
_diffrn_reflns_theta_full 32.01
_diffrn_reflns_theta_max 32.01
_diffrn_reflns_theta_min 3.10
_exptl_absorpt_coefficient_mu 1.021
_exptl_absorpt_correction_T_max 0.858
_exptl_absorpt_correction_T_min 0.723
_exptl_absorpt_correction_type multi-scan
_exptl_absorpt_process_details
;
SADABS, Bruker AXS Inc., Madison, 
Wisconsin, USA
;
_exptl_crystal_colour yellow
_exptl_crystal_density_diffrn 1.604
_exptl_crystal_density_method 'not measured'
_exptl_crystal_description block
_exptl_crystal_F_000 1728
_exptl_crystal_size_max 0.22
_exptl_crystal_size_mid 0.15
_exptl_crystal_size_min 0.15
_refine_diff_density_max 0.684
_refine_diff_density_min -0.637
_refine_diff_density_rms 0.105
_refine_ls_extinction_method none
_refine_ls_goodness_of_fit_ref 0.982
_refine_ls_hydrogen_treatment constr
_refine_ls_matrix_type full
_refine_ls_number_parameters 454
_refine_ls_number_reflns 12245
_refine_ls_number_restraints 0
_refine_ls_restrained_S_all 0.982
_refine_ls_R_factor_all 0.0993
_refine_ls_R_factor_gt 0.0420
_refine_ls_shift/su_max 0.000
_refine_ls_shift/su_mean 0.000
_refine_ls_structure_factor_coef Fsqd
_refine_ls_weighting_details 'calc w=1/[\s^2^(Fo^2^)+(0.0498P)^2^+1.0323P] where P=(Fo^2^+2Fc^2^)/3'
_refine_ls_weighting_scheme calc
_refine_ls_wR_factor_gt 0.0887
_refine_ls_wR_factor_ref 0.1090
_reflns_number_gt 7503
_reflns_number_total 12245
_reflns_threshold_expression >2\s(I)
_cod_data_source_file om200231p_si_001.cif
_cod_data_source_block cd309
_cod_original_sg_symbol_H-M 'P 21/n'
_cod_database_code 4064636

loop_
_symmetry_equiv_pos_as_xyz
'x, y, z'
'-x+1/2, y+1/2, -z+1/2'
'-x, -y, -z'
'x-1/2, -y-1/2, z-1/2'

loop_
_atom_site_label
_atom_site_type_symbol
_atom_site_fract_x
_atom_site_fract_y
_atom_site_fract_z
_atom_site_U_iso_or_equiv
_atom_site_adp_type
_atom_site_occupancy
_atom_site_symmetry_multiplicity
_atom_site_calc_flag
_atom_site_refinement_flags
_atom_site_disorder_assembly
_atom_site_disorder_group
Pd1 Pd -0.029909(12) 0.407706(14) 0.218107(12) 0.02255(6) Uani 1 1 d . . .
Mn1 Mn 0.02532(3) 0.69696(3) 0.24236(2) 0.02350(9) Uani 1 1 d . B .
P1 P 0.10905(4) 0.46454(5) 0.24571(4) 0.02084(13) Uani 1 1 d . B .
N1 N -0.07363(14) 0.46870(16) 0.33200(13) 0.0264(5) Uani 1 1 d . B .
O1 O -0.02353(14) 0.71379(14) 0.43063(12) 0.0365(5) Uani 1 1 d . B .
O2 O 0.08241(15) 0.85959(17) 0.14732(16) 0.0532(6) Uani 1 1 d . B .
O3 O -0.15257(15) 0.77411(18) 0.25605(17) 0.0570(7) Uani 1 1 d . B .
O4 O -0.04476(17) 0.59693(17) 0.08921(14) 0.0503(6) Uani 1 1 d . B .
C1 C 0.16218(17) 0.65438(18) 0.26403(16) 0.0243(5) Uani 1 1 d . B .
H1 H 0.1957 0.6400 0.2185 0.029 Uiso 1 1 d R . .
C2 C 0.10628(15) 0.58305(17) 0.28825(15) 0.0199(5) Uani 1 1 d . . .
C3 C 0.04172(16) 0.60172(17) 0.34676(15) 0.0215(5) Uani 1 1 d . B .
C4 C 0.04188(19) 0.69531(19) 0.38016(16) 0.0279(6) Uani 1 1 d . . .
C5 C 0.0998(2) 0.7622(2) 0.35353(17) 0.0326(6) Uani 1 1 d . B .
H5 H 0.0847 0.8334 0.3590 0.039 Uiso 1 1 d R . .
C6 C 0.18727(18) 0.73241(19) 0.32502(17) 0.0294(6) Uani 1 1 d . . .
H6 H 0.2109 0.7848 0.2930 0.035 Uiso 1 1 calc R B .
C7 C -0.0308(3) 0.8083(3) 0.4599(3) 0.0655(12) Uani 1 1 d . . .
H7A H 0.0244 0.8272 0.4900 0.098 Uiso 1 1 calc R B .
H7B H -0.0776 0.8121 0.4975 0.098 Uiso 1 1 calc R . .
H7C H -0.0441 0.8496 0.4121 0.098 Uiso 1 1 calc R . .
C8 C -0.00931(18) 0.52550(19) 0.38647(15) 0.0252(5) Uani 1 1 d . . .
H8A H 0.0335 0.4821 0.4147 0.030 Uiso 1 1 calc R B .
H8B H -0.0414 0.5545 0.4305 0.030 Uiso 1 1 calc R . .
C9 C -0.15493(19) 0.5247(2) 0.3110(2) 0.0398(7) Uani 1 1 d . . .
H9A H -0.1751 0.5508 0.3623 0.060 Uiso 1 1 calc R B .
H9B H -0.2004 0.4847 0.2840 0.060 Uiso 1 1 calc R . .
H9C H -0.1423 0.5752 0.2729 0.060 Uiso 1 1 calc R . .
C10 C -0.0971(2) 0.3884(2) 0.38527(19) 0.0428(8) Uani 1 1 d . . .
H10A H -0.0458 0.3491 0.3978 0.064 Uiso 1 1 calc R B .
H10B H -0.1435 0.3520 0.3552 0.064 Uiso 1 1 calc R . .
H10C H -0.1175 0.4117 0.4375 0.064 Uiso 1 1 calc R . .
C11 C 0.16449(16) 0.40030(18) 0.33375(16) 0.0243(5) Uani 1 1 d . . .
C12 C 0.1554(2) 0.3035(2) 0.33354(19) 0.0345(7) Uani 1 1 d . B .
H12 H 0.1208 0.2740 0.2894 0.041 Uiso 1 1 calc R . .
C13 C 0.1967(2) 0.2504(2) 0.3977(2) 0.0481(9) Uani 1 1 d . . .
H13 H 0.1917 0.1847 0.3963 0.058 Uiso 1 1 calc R B .
C14 C 0.2454(2) 0.2936(3) 0.4638(2) 0.0513(10) Uani 1 1 d . B .
H14 H 0.2732 0.2573 0.5076 0.062 Uiso 1 1 calc R . .
C15 C 0.2533(2) 0.3892(3) 0.4657(2) 0.0441(8) Uani 1 1 d . . .
H15 H 0.2860 0.4183 0.5113 0.053 Uiso 1 1 calc R B .
C16 C 0.21342(18) 0.4432(2) 0.40104(18) 0.0326(6) Uani 1 1 d . B .
H16 H 0.2194 0.5088 0.4025 0.039 Uiso 1 1 calc R . .
C17 C 0.18933(16) 0.47198(17) 0.16826(16) 0.0232(5) Uani 1 1 d . . .
C18 C 0.1633(2) 0.4724(2) 0.08284(17) 0.0324(6) Uani 1 1 d . B .
H18 H 0.1033 0.4668 0.0643 0.039 Uiso 1 1 calc R . .
C19 C 0.2250(2) 0.4810(2) 0.02461(19) 0.0407(8) Uani 1 1 d . . .
H19 H 0.2069 0.4802 -0.0334 0.049 Uiso 1 1 calc R B .
C20 C 0.3129(2) 0.4907(2) 0.0508(2) 0.0408(8) Uani 1 1 d . B .
H20 H 0.3546 0.4970 0.0109 0.049 Uiso 1 1 calc R . .
C21 C 0.33959(19) 0.4910(2) 0.1357(2) 0.0378(7) Uani 1 1 d . . .
H21 H 0.3996 0.4982 0.1537 0.045 Uiso 1 1 calc R B .
C22 C 0.27866(17) 0.48097(19) 0.19428(18) 0.0298(6) Uani 1 1 d . B .
H22 H 0.2974 0.4801 0.2522 0.036 Uiso 1 1 calc R . .
C23 C 0.2577(2) 0.7027(2) 0.3932(2) 0.0421(8) Uani 1 1 d . B .
C24 C 0.3332(2) 0.6575(2) 0.3704(3) 0.0514(9) Uani 1 1 d . . .
H24 H 0.3417 0.6505 0.3128 0.062 Uiso 1 1 calc R B .
C25 C 0.3961(3) 0.6226(3) 0.4302(4) 0.0811(16) Uani 1 1 d . B .
H25 H 0.4461 0.5911 0.4138 0.097 Uiso 1 1 calc R . .
C26 C 0.3838(4) 0.6352(5) 0.5141(4) 0.108(2) Uani 1 1 d . . .
H26 H 0.4258 0.6119 0.5556 0.130 Uiso 1 1 calc R B .
C27 C 0.3118(4) 0.6809(5) 0.5378(3) 0.109(2) Uani 1 1 d . B .
H27 H 0.3052 0.6893 0.5956 0.130 Uiso 1 1 calc R . .
C28 C 0.2476(3) 0.7154(3) 0.4787(2) 0.0703(13) Uani 1 1 d . . .
H28 H 0.1981 0.7468 0.4961 0.084 Uiso 1 1 calc R B .
C29 C 0.05995(18) 0.7957(2) 0.18226(19) 0.0338(7) Uani 1 1 d . . .
C30 C -0.0840(2) 0.7448(2) 0.25100(19) 0.0359(7) Uani 1 1 d . . .
C31 C -0.01676(19) 0.6338(2) 0.14956(18) 0.0318(6) Uani 1 1 d . . .
C32 C -0.0198(3) 0.3379(3) 0.1014(2) 0.0592(11) Uani 1 1 d . B .
H32A H -0.0235 0.4029 0.0919 0.071 Uiso 0.80 1 calc PR A 1
H32B H 0.0282 0.3038 0.0836 0.071 Uiso 0.80 1 calc PR A 1
H32C H 0.0179 0.3246 0.1482 0.071 Uiso 0.20 1 d PR A 2
H32D H 0.0021 0.3453 0.0496 0.071 Uiso 0.20 1 d PR A 2
C33A C -0.0828(3) 0.2937(3) 0.1403(2) 0.0417(10) Uani 0.80 1 d P B 1
H33A H -0.0738 0.2336 0.1607 0.050 Uiso 0.80 1 d PR B 1
C33B C -0.0993(10) 0.3468(10) 0.1079(9) 0.030(3) Uani 0.20 1 d P B 2
H33B H -0.1185 0.3975 0.0629 0.036 Uiso 0.20 1 d PR B 2
C34 C -0.1547(2) 0.3408(2) 0.16770(19) 0.0396(7) Uani 1 1 d . B .
H34A H -0.1605 0.4058 0.1592 0.047 Uiso 0.80 1 calc PR C 1
H34B H -0.1977 0.3078 0.1947 0.047 Uiso 0.80 1 calc PR C 1
H34C H -0.1338 0.3279 0.2225 0.047 Uiso 0.20 1 d PR C 2
H34D H -0.2141 0.3502 0.1545 0.047 Uiso 0.20 1 d PR C 2
P2 P -0.09931(6) 0.07211(7) 0.30712(6) 0.0487(2) Uani 1 1 d . . .
F1 F -0.04527(13) 0.04367(16) 0.39325(13) 0.0583(6) Uani 1 1 d . . .
F2 F -0.15299(19) 0.1016(3) 0.2225(2) 0.1226(14) Uani 1 1 d . . .
F3 F -0.01854(18) 0.1336(2) 0.2845(2) 0.1170(13) Uani 1 1 d . . .
F4 F -0.1387(2) 0.1564(2) 0.3531(3) 0.1469(16) Uani 1 1 d . . .
F5 F -0.17831(15) 0.0094(2) 0.33148(16) 0.0877(9) Uani 1 1 d . . .
F6 F -0.0567(2) -0.0138(2) 0.26512(18) 0.1139(11) Uani 1 1 d . . .

loop_
_atom_site_aniso_label
_atom_site_aniso_U_11
_atom_site_aniso_U_22
_atom_site_aniso_U_33
_atom_site_aniso_U_23
_atom_site_aniso_U_13
_atom_site_aniso_U_12
Pd1 0.02181(10) 0.02315(10) 0.02215(10) 0.00026(8) -0.00132(7) -0.00423(8)
Mn1 0.0249(2) 0.0222(2) 0.0238(2) 0.00415(16) 0.00447(16) 0.00281(15)
P1 0.0199(3) 0.0202(3) 0.0221(3) 0.0001(2) -0.0001(3) -0.0006(2)
N1 0.0274(11) 0.0294(12) 0.0227(10) 0.0023(9) 0.0031(9) -0.0072(9)
O1 0.0504(13) 0.0282(11) 0.0337(11) -0.0084(9) 0.0198(10) -0.0044(9)
O2 0.0460(14) 0.0496(15) 0.0641(16) 0.0310(13) 0.0059(12) -0.0026(11)
O3 0.0375(13) 0.0606(17) 0.0750(17) 0.0099(14) 0.0178(13) 0.0202(12)
O4 0.0625(16) 0.0528(15) 0.0325(11) -0.0042(11) -0.0143(11) 0.0044(12)
C1 0.0239(13) 0.0225(13) 0.0265(13) 0.0017(10) 0.0012(11) 0.0002(10)
C2 0.0205(11) 0.0178(12) 0.0204(11) 0.0016(9) -0.0033(9) 0.0003(9)
C3 0.0231(12) 0.0221(13) 0.0189(11) 0.0015(10) -0.0003(10) -0.0026(10)
C4 0.0378(15) 0.0247(14) 0.0218(12) -0.0028(10) 0.0052(12) -0.0023(11)
C5 0.0426(17) 0.0242(14) 0.0321(14) -0.0054(12) 0.0095(13) -0.0074(12)
C6 0.0323(15) 0.0232(14) 0.0329(14) -0.0016(11) 0.0030(12) -0.0096(11)
C7 0.091(3) 0.040(2) 0.073(3) -0.0227(19) 0.049(3) -0.008(2)
C8 0.0313(14) 0.0255(14) 0.0190(11) 0.0007(10) 0.0024(10) -0.0034(11)
C9 0.0248(14) 0.051(2) 0.0442(18) -0.0027(15) 0.0039(13) -0.0012(13)
C10 0.053(2) 0.0432(19) 0.0328(16) 0.0029(14) 0.0102(15) -0.0236(15)
C11 0.0212(12) 0.0244(13) 0.0274(12) 0.0062(11) 0.0028(10) 0.0022(10)
C12 0.0419(17) 0.0260(15) 0.0368(16) 0.0044(12) 0.0103(14) -0.0012(12)
C13 0.062(2) 0.0316(17) 0.053(2) 0.0180(15) 0.0192(19) 0.0128(16)
C14 0.048(2) 0.060(2) 0.0462(19) 0.0284(18) 0.0090(17) 0.0188(18)
C15 0.0335(16) 0.059(2) 0.0377(16) 0.0137(16) -0.0068(14) 0.0040(15)
C16 0.0277(14) 0.0344(16) 0.0345(15) 0.0081(12) -0.0051(12) 0.0012(12)
C17 0.0248(12) 0.0182(12) 0.0272(13) 0.0010(10) 0.0051(11) 0.0007(10)
C18 0.0371(15) 0.0296(15) 0.0306(14) -0.0006(12) 0.0046(13) -0.0010(12)
C19 0.055(2) 0.0366(18) 0.0325(16) 0.0017(13) 0.0160(15) 0.0016(15)
C20 0.0466(19) 0.0272(16) 0.053(2) 0.0034(14) 0.0278(17) 0.0026(13)
C21 0.0280(14) 0.0222(14) 0.065(2) 0.0008(14) 0.0162(15) 0.0039(11)
C22 0.0268(14) 0.0241(14) 0.0386(15) 0.0003(12) 0.0028(12) 0.0030(11)
C23 0.0432(18) 0.0366(18) 0.0440(18) 0.0054(14) -0.0108(15) -0.0254(14)
C24 0.0381(18) 0.045(2) 0.068(2) 0.0095(18) -0.0157(17) -0.0146(15)
C25 0.050(2) 0.070(3) 0.115(4) 0.032(3) -0.040(3) -0.025(2)
C26 0.076(4) 0.135(5) 0.103(4) 0.054(4) -0.059(3) -0.059(4)
C27 0.098(4) 0.176(7) 0.045(2) 0.029(3) -0.032(3) -0.079(4)
C28 0.067(3) 0.104(4) 0.038(2) 0.000(2) -0.0074(19) -0.049(2)
C29 0.0282(14) 0.0325(16) 0.0404(16) 0.0110(13) 0.0018(13) 0.0034(12)
C30 0.0378(17) 0.0334(16) 0.0373(16) 0.0094(13) 0.0078(14) 0.0057(13)
C31 0.0313(15) 0.0350(16) 0.0289(14) 0.0075(12) 0.0006(12) 0.0072(12)
C32 0.055(2) 0.072(3) 0.051(2) -0.040(2) 0.0077(19) -0.020(2)
C33A 0.055(3) 0.035(2) 0.033(2) -0.0041(18) -0.0075(19) -0.018(2)
C33B 0.037(8) 0.021(7) 0.030(7) -0.004(6) -0.014(6) -0.008(6)
C34 0.0313(16) 0.0454(19) 0.0406(17) -0.0051(15) -0.0055(14) -0.0154(14)
P2 0.0401(5) 0.0441(5) 0.0600(6) 0.0128(4) -0.0063(4) -0.0081(4)
F1 0.0460(11) 0.0790(16) 0.0490(12) 0.0032(11) -0.0007(10) 0.0004(11)
F2 0.0805(19) 0.164(3) 0.113(2) 0.085(2) -0.0519(17) -0.0567(19)
F3 0.0687(18) 0.143(3) 0.133(3) 0.087(2) -0.0271(17) -0.0524(18)
F4 0.117(3) 0.080(2) 0.238(5) -0.039(3) -0.018(3) 0.052(2)
F5 0.0585(14) 0.116(2) 0.0844(18) 0.0361(16) -0.0179(13) -0.0415(14)
F6 0.149(3) 0.117(3) 0.0772(19) -0.0366(18) 0.014(2) 0.015(2)

loop_
_atom_type_symbol
_atom_type_description
_atom_type_scat_dispersion_real
_atom_type_scat_dispersion_imag
_atom_type_scat_source
C C 0.0033 0.0016 'International Tables Vol C Tables 4.2.6.8 and 6.1.1.4'
H H 0.0000 0.0000 'International Tables Vol C Tables 4.2.6.8 and 6.1.1.4'
N N 0.0061 0.0033 'International Tables Vol C Tables 4.2.6.8 and 6.1.1.4'
O O 0.0106 0.0060 'International Tables Vol C Tables 4.2.6.8 and 6.1.1.4'
F F 0.0171 0.0103 'International Tables Vol C Tables 4.2.6.8 and 6.1.1.4'
P P 0.1023 0.0942 'International Tables Vol C Tables 4.2.6.8 and 6.1.1.4'
Mn Mn 0.3368 0.7283 'International Tables Vol C Tables 4.2.6.8 and 6.1.1.4'
Pd Pd -0.9988 1.0072 'International Tables Vol C Tables 4.2.6.8 and 6.1.1.4'

loop_
_geom_angle_atom_site_label_1
_geom_angle_atom_site_label_2
_geom_angle_atom_site_label_3
_geom_angle
C32 Pd1 C33B 33.5(4)
C32 Pd1 C33A 36.55(14)
C33B Pd1 C33A 25.1(4)
C32 Pd1 N1 165.98(11)
C33B Pd1 N1 132.8(4)
C33A Pd1 N1 131.01(12)
C32 Pd1 C34 66.78(13)
C33B Pd1 C34 35.3(4)
C33A Pd1 C34 36.94(14)
N1 Pd1 C34 99.22(10)
C32 Pd1 P1 101.56(10)
C33B Pd1 P1 133.3(4)
C33A Pd1 P1 132.50(12)
N1 Pd1 P1 92.45(6)
C34 Pd1 P1 168.34(8)
C32 Pd1 H32C 25.5
C33B Pd1 H32C 55.5
C33A Pd1 H32C 46.2
N1 Pd1 H32C 160.2
C34 Pd1 H32C 82.8
P1 Pd1 H32C 86.3
C32 Pd1 H34C 82.9
C33B Pd1 H34C 56.7
C33A Pd1 H34C 47.0
N1 Pd1 H34C 84.1
C34 Pd1 H34C 24.5
P1 Pd1 H34C 160.6
H32C Pd1 H34C 90.5
C31 Mn1 C29 93.26(14)
C31 Mn1 C30 89.12(14)
C29 Mn1 C30 93.31(13)
C31 Mn1 C2 93.12(11)
C29 Mn1 C2 126.12(11)
C30 Mn1 C2 140.23(11)
C31 Mn1 C3 109.11(11)
C29 Mn1 C3 152.15(12)
C30 Mn1 C3 103.13(11)
C2 Mn1 C3 39.23(9)
C31 Mn1 C1 105.11(11)
C29 Mn1 C1 89.00(11)
C30 Mn1 C1 165.44(12)
C2 Mn1 C1 38.01(9)
C3 Mn1 C1 69.65(9)
C31 Mn1 C4 145.05(12)
C29 Mn1 C4 121.66(13)
C30 Mn1 C4 87.54(12)
C2 Mn1 C4 68.53(10)
C3 Mn1 C4 38.77(9)
C1 Mn1 C4 79.05(10)
C31 Mn1 C5 169.78(12)
C29 Mn1 C5 86.65(12)
C30 Mn1 C5 101.09(13)
C2 Mn1 C5 78.78(10)
C3 Mn1 C5 68.38(10)
C1 Mn1 C5 64.67(10)
C4 Mn1 C5 36.76(10)
C17 P1 C11 104.85(12)
C17 P1 C2 103.66(11)
C11 P1 C2 101.86(12)
C17 P1 Pd1 124.12(9)
C11 P1 Pd1 109.43(8)
C2 P1 Pd1 110.59(8)
C10 N1 C8 105.4(2)
C10 N1 C9 107.8(2)
C8 N1 C9 109.4(2)
C10 N1 Pd1 105.83(18)
C8 N1 Pd1 118.07(15)
C9 N1 Pd1 109.71(17)
C4 O1 C7 117.1(2)
C2 C1 C6 119.2(2)
C2 C1 Mn1 69.45(14)
C6 C1 Mn1 94.79(17)
C2 C1 H1 115.7
C6 C1 H1 122.1
Mn1 C1 H1 121.0
C1 C2 C3 120.6(2)
C1 C2 P1 122.53(19)
C3 C2 P1 116.84(17)
C1 C2 Mn1 72.54(15)
C3 C2 Mn1 70.83(14)
P1 C2 Mn1 127.67(12)
C4 C3 C2 115.6(2)
C4 C3 C8 120.1(2)
C2 C3 C8 123.0(2)
C4 C3 Mn1 72.15(14)
C2 C3 Mn1 69.94(13)
C8 C3 Mn1 138.75(18)
O1 C4 C5 124.3(2)
O1 C4 C3 114.9(2)
C5 C4 C3 120.5(2)
O1 C4 Mn1 124.2(2)
C5 C4 Mn1 73.11(16)
C3 C4 Mn1 69.07(14)
C4 C5 C6 119.9(3)
C4 C5 Mn1 70.13(16)
C6 C5 Mn1 92.73(16)
C4 C5 H5 119.4
C6 C5 H5 120.4
Mn1 C5 H5 111.8
C1 C6 C5 102.7(2)
C1 C6 C23 112.2(2)
C5 C6 C23 117.0(2)
C1 C6 H6 108.2
C5 C6 H6 108.2
C23 C6 H6 108.2
O1 C7 H7A 109.5
O1 C7 H7B 109.5
H7A C7 H7B 109.5
O1 C7 H7C 109.5
H7A C7 H7C 109.5
H7B C7 H7C 109.5
N1 C8 C3 119.1(2)
N1 C8 H8A 107.5
C3 C8 H8A 107.5
N1 C8 H8B 107.5
C3 C8 H8B 107.5
H8A C8 H8B 107.0
N1 C9 H9A 109.5
N1 C9 H9B 109.5
H9A C9 H9B 109.5
N1 C9 H9C 109.5
H9A C9 H9C 109.5
H9B C9 H9C 109.5
N1 C10 H10A 109.5
N1 C10 H10B 109.5
H10A C10 H10B 109.5
N1 C10 H10C 109.5
H10A C10 H10C 109.5
H10B C10 H10C 109.5
C12 C11 C16 119.1(3)
C12 C11 P1 117.3(2)
C16 C11 P1 123.6(2)
C13 C12 C11 120.4(3)
C13 C12 H12 119.8
C11 C12 H12 119.8
C14 C13 C12 120.0(3)
C14 C13 H13 120.0
C12 C13 H13 120.0
C15 C14 C13 120.2(3)
C15 C14 H14 119.9
C13 C14 H14 119.9
C14 C15 C16 120.4(3)
C14 C15 H15 119.8
C16 C15 H15 119.8
C15 C16 C11 119.9(3)
C15 C16 H16 120.0
C11 C16 H16 120.0
C18 C17 C22 118.8(2)
C18 C17 P1 121.0(2)
C22 C17 P1 120.1(2)
C19 C18 C17 120.3(3)
C19 C18 H18 119.8
C17 C18 H18 119.8
C20 C19 C18 120.4(3)
C20 C19 H19 119.8
C18 C19 H19 119.8
C19 C20 C21 119.9(3)
C19 C20 H20 120.1
C21 C20 H20 120.1
C22 C21 C20 120.2(3)
C22 C21 H21 119.9
C20 C21 H21 119.9
C21 C22 C17 120.4(3)
C21 C22 H22 119.8
C17 C22 H22 119.8
C28 C23 C24 118.4(4)
C28 C23 C6 122.1(3)
C24 C23 C6 119.5(3)
C25 C24 C23 121.8(4)
C25 C24 H24 119.1
C23 C24 H24 119.1
C26 C25 C24 118.4(5)
C26 C25 H25 120.8
C24 C25 H25 120.8
C27 C26 C25 120.8(5)
C27 C26 H26 119.6
C25 C26 H26 119.6
C26 C27 C28 121.5(5)
C26 C27 H27 119.3
C28 C27 H27 119.3
C27 C28 C23 119.0(5)
C27 C28 H28 120.5
C23 C28 H28 120.5
O2 C29 Mn1 177.4(3)
O3 C30 Mn1 179.5(3)
O4 C31 Mn1 177.3(3)
C33B C32 C33A 42.5(7)
C33B C32 Pd1 74.5(6)
C33A C32 Pd1 73.1(2)
C33B C32 H32A 82.2
C33A C32 H32A 120.0
Pd1 C32 H32A 70.7
C33B C32 H32B 150.8
C33A C32 H32B 120.0
Pd1 C32 H32B 128.4
H32A C32 H32B 120.0
C33B C32 H32C 120.2
C33A C32 H32C 87.2
Pd1 C32 H32C 58.4
H32A C32 H32C 111.0
H32B C32 H32C 71.9
C33B C32 H32D 119.8
C33A C32 H32D 142.5
Pd1 C32 H32D 141.9
H32A C32 H32D 76.4
H32B C32 H32D 56.0
H32C C32 H32D 120.0
C32 C33A C34 122.2(4)
C32 C33A Pd1 70.3(2)
C34 C33A Pd1 73.8(2)
C32 C33A H33A 120.5
C34 C33A H33A 116.0
Pd1 C33A H33A 117.5
C32 C33B C34 138.1(13)
C32 C33B Pd1 72.0(6)
C34 C33B Pd1 75.0(6)
C32 C33B H33B 103.5
C34 C33B H33B 112.2
Pd1 C33B H33B 111.6
C33B C34 C33A 40.4(7)
C33B C34 Pd1 69.7(6)
C33A C34 Pd1 69.24(19)
C33B C34 H34A 83.8
C33A C34 H34A 120.0
Pd1 C34 H34A 72.2
C33B C34 H34B 150.4
C33A C34 H34B 120.0
Pd1 C34 H34B 131.3
H34A C34 H34B 120.0
C33B C34 H34C 120.1
C33A C34 H34C 88.9
Pd1 C34 H34C 61.7
H34A C34 H34C 110.7
H34B C34 H34C 70.5
C33B C34 H34D 119.9
C33A C34 H34D 141.8
Pd1 C34 H34D 144.7
H34A C34 H34D 75.3
H34B C34 H34D 57.9
H34C C34 H34D 120.0
F4 P2 F6 177.1(2)
F4 P2 F2 90.1(2)
F6 P2 F2 92.9(2)
F4 P2 F5 89.4(2)
F6 P2 F5 90.77(19)
F2 P2 F5 90.54(14)
F4 P2 F3 91.0(2)
F6 P2 F3 88.7(2)
F2 P2 F3 90.91(15)
F5 P2 F3 178.49(15)
F4 P2 F1 89.14(18)
F6 P2 F1 87.93(15)
F2 P2 F1 179.2(2)
F5 P2 F1 89.66(12)
F3 P2 F1 88.89(13)

loop_
_geom_bond_atom_site_label_1
_geom_bond_atom_site_label_2
_geom_bond_distance
Pd1 C32 2.145(3)
Pd1 C33B 2.175(13)
Pd1 C33A 2.180(4)
Pd1 N1 2.187(2)
Pd1 C34 2.239(3)
Pd1 P1 2.2988(7)
Pd1 H32C 1.8380
Pd1 H34C 1.9766
Mn1 C31 1.819(3)
Mn1 C29 1.825(3)
Mn1 C30 1.835(3)
Mn1 C2 2.154(2)
Mn1 C3 2.165(2)
Mn1 C1 2.194(3)
Mn1 C4 2.207(3)
Mn1 C5 2.245(3)
P1 C17 1.830(3)
P1 C11 1.839(3)
P1 C2 1.842(3)
N1 C10 1.502(4)
N1 C8 1.507(3)
N1 C9 1.504(4)
O1 C4 1.371(3)
O1 C7 1.449(4)
O2 C29 1.147(3)
O3 C30 1.146(4)
O4 C31 1.156(4)
C1 C2 1.416(3)
C1 C6 1.520(4)
C1 H1 0.9525
C2 C3 1.450(3)
C3 C4 1.452(4)
C3 C8 1.522(3)
C4 C5 1.404(4)
C5 C6 1.521(4)
C5 H5 1.0572
C6 C23 1.535(4)
C6 H6 1.0000
C7 H7A 0.9800
C7 H7B 0.9800
C7 H7C 0.9800
C8 H8A 0.9900
C8 H8B 0.9900
C9 H9A 0.9800
C9 H9B 0.9800
C9 H9C 0.9800
C10 H10A 0.9800
C10 H10B 0.9800
C10 H10C 0.9800
C11 C12 1.402(4)
C11 C16 1.407(4)
C12 C13 1.394(4)
C12 H12 0.9500
C13 C14 1.394(5)
C13 H13 0.9500
C14 C15 1.384(5)
C14 H14 0.9500
C15 C16 1.398(4)
C15 H15 0.9500
C16 H16 0.9500
C17 C18 1.397(4)
C17 C22 1.409(4)
C18 C19 1.394(4)
C18 H18 0.9500
C19 C20 1.389(5)
C19 H19 0.9500
C20 C21 1.390(5)
C20 H20 0.9500
C21 C22 1.392(4)
C21 H21 0.9500
C22 H22 0.9500
C23 C28 1.407(5)
C23 C24 1.408(5)
C24 C25 1.399(5)
C24 H24 0.9500
C25 C26 1.388(8)
C25 H25 0.9500
C26 C27 1.371(9)
C26 H26 0.9500
C27 C28 1.402(7)
C27 H27 0.9500
C28 H28 0.9500
C32 C33B 1.245(15)
C32 C33A 1.357(5)
C32 H32A 0.9500
C32 H32B 0.9500
C32 H32C 0.9300
C32 H32D 0.9300
C33A C34 1.401(6)
C33A H33A 0.9323
C33B C34 1.341(16)
C33B H33B 1.0525
C34 H34A 0.9500
C34 H34B 0.9500
C34 H34C 0.9300
C34 H34D 0.9300
P2 F4 1.570(3)
P2 F6 1.580(3)
P2 F2 1.588(3)
P2 F5 1.591(2)
P2 F3 1.593(3)
P2 F1 1.606(2)
